data_1558154
loop_
_publ_author_name
'Tao, Mengna'
'Tu, Youshao'
'Liu, Yu'
'Wu, Haihong'
'Liu, Lu'
'Zhang, Junliang'

_publ_section_title
;
 Pd/Xiang-Phos-catalyzed enantioselective intermolecular
 carboheterofunctionalization under mild conditions.
;
_journal_issue 24
_journal_name_full 'Chemical science'
_journal_page_first 6283
_journal_page_last 6288
_journal_paper_doi 10.1039/d0sc01391a
_journal_volume 11
_journal_year 2020
_chemical_absolute_configuration ad
_chemical_formula_moiety 'C17 H17 N O3 S'
_chemical_formula_sum 'C17 H17 N O3 S'
_chemical_formula_weight 315.37
_space_group_crystal_system orthorhombic
_space_group_IT_number 19
_space_group_name_Hall 'P 2ac 2ab'
_space_group_name_H-M_alt 'P 21 21 21'
_atom_sites_solution_hydrogens geom
_atom_sites_solution_primary dual
_audit_creation_date 2019-05-13
_audit_creation_method
;
Olex2 1.2
(compiled 2018.05.29 svn.r3508 for OlexSys, GUI svn.r5506)
;
_audit_update_record
;
2020-02-02 deposited with the CCDC.	2020-05-29 downloaded from the CCDC.
;
_cell_angle_alpha 90
_cell_angle_beta 90
_cell_angle_gamma 90
_cell_formula_units_Z 8
_cell_length_a 8.90430(10)
_cell_length_b 10.79480(10)
_cell_length_c 31.6319(2)
_cell_measurement_reflns_used 39460
_cell_measurement_temperature 100.0(4)
_cell_measurement_theta_max 74.2070
_cell_measurement_theta_min 4.3100
_cell_volume 3040.46(5)
_computing_cell_refinement 'CrysAlisPro 1.171.39.32a (Rigaku OD, 2017)'
_computing_data_collection 'CrysAlisPro 1.171.39.32a (Rigaku OD, 2017)'
_computing_data_reduction 'CrysAlisPro 1.171.39.32a (Rigaku OD, 2017)'
_computing_molecular_graphics 'Olex2 (Dolomanov et al., 2009)'
_computing_publication_material 'Olex2 (Dolomanov et al., 2009)'
_computing_structure_refinement 'ShelXL (Sheldrick, 2015)'
_computing_structure_solution 'ShelXT (Sheldrick, 2015)'
_diffrn_ambient_environment N~2~
_diffrn_ambient_temperature 100.0(4)
_diffrn_detector 'CCD plate'
_diffrn_measured_fraction_theta_full 0.997
_diffrn_measured_fraction_theta_max 0.992
_diffrn_measurement_details
;
List of Runs (angles in degrees, time in seconds):

  # Type    Start    End  Width  t~exp~   \w     \q     \k     \f   Frames
#--------------------------------------------------------------------------
  1  \w     30.00  74.00   1.00    1.00    --    0.00  38.00  60.00   44
  2  \w    -19.00  82.00   1.00    1.00    --    0.00  38.00-150.00  101
  3  \w     60.00  88.00   1.00    1.00    --    0.00  77.00 -30.00   28
  4  \w    -26.00  20.00   1.00    1.00    --    0.00 -19.00 -60.00   46
  5  \w    -71.00 -45.00   1.00    1.00    --    0.00 -19.00 -60.00   26
  6  \w    -14.00  26.00   1.00    1.00    --    0.00  38.00  60.00   40
  7  \w    -17.00  56.00   1.00    1.00    --    0.00  38.00 -30.00   73
  8  \w    -28.00  -3.00   1.00    1.00    --    0.00  77.00 -30.00   25
  9  \w    -30.00  87.00   1.00    1.00    --    0.00  82.00 -90.00  117
 10  \w    -73.00 -33.00   1.00    1.00    --    0.00 -57.00 -60.00   40
 11  \w    -16.00  21.00   1.00    1.00    --    0.00 -57.00 -60.00   37
 12  \w    -13.00  79.00   1.00    1.00    --    0.00  38.00 120.00   92
 13  \w     24.00  49.00   1.00    1.00    --    0.00  77.00 -30.00   25
 14  \w     63.00  88.00   1.00    1.00    --   95.80  81.00 136.93   25
 15  \w     72.00 180.00   1.00    1.00    --   95.80  57.00 -44.20  108
 16  \w    152.00 178.00   1.00    1.00    --   95.80  78.00  52.49   26
 17  \w     71.00 163.00   1.00    1.00    --   95.80  58.00-103.70   92
 18  \w    132.00 185.00   1.00    1.00    --   95.80  79.00-156.68   53
 19  \w     65.00  96.00   1.00    1.00    --   95.80  78.00  52.49   31
 20  \w     75.00 121.00   1.00    1.00    --   95.80  45.00 170.13   46
 21  \w     31.00 107.00   1.00    1.00    --   95.80 -82.00  60.00   76
 22  \w     64.00  89.00   1.00    1.00    --   95.80  79.00-156.68   25
 23  \w     65.00  90.00   1.00    1.00    --   95.80  77.00-180.00   25
 24  \w     63.00  98.00   1.00    1.00    --   95.80  82.00  30.00   35
 25  \w    102.00 128.00   1.00    1.00    --   95.80  82.00  30.00   26
 26  \w     65.00  90.00   1.00    1.00    --   95.80  77.00   0.00   25
 27  \w    118.00 185.00   1.00    1.00    --   95.80  77.00   0.00   67
 28  \w     63.00  88.00   1.00    1.00    --   95.80  82.00  60.00   25
 29  \w    105.00 184.00   1.00    1.00    --   95.80  82.00  60.00   79
 30  \w     63.00  89.00   1.00    1.00    --   95.80  82.00-120.00   26
 31  \w      6.00 128.00   1.00    1.00    --   95.80 -82.00 120.00  122
 32  \w     64.00 127.00   1.00    1.00    --   95.80 -82.00 -90.00   63
 33  \w    146.00 172.00   1.00    1.00    --   95.80  79.00 -40.56   26
 34  \w    153.00 184.00   1.00    1.00    --   95.80  70.00  90.93   31
 35  \w    117.00 183.00   1.00    1.00    --   95.80  82.00 150.00   66
 36  \w     63.00  93.00   1.00    1.00    --   95.80  82.00 150.00   30
 37  \w     11.00  58.00   1.00    1.00    --   95.80 -82.00 -90.00   47
 38  \w     63.00  88.00   1.00    1.00    --   95.80  82.00 -90.00   25
 39  \w     71.00 108.00   1.00    1.00    --   95.80  61.00-150.00   37
 40  \w     65.00  91.00   1.00    1.00    --   95.80  77.00  90.00   26
 41  \w     65.00  90.00   1.00    1.00    --   95.80  77.00-120.00   25
 42  \w     65.00 167.00   1.00    1.00    --   95.80  77.00 -30.00  102
 43  \w     52.00  78.00   1.00    1.00    --   95.80 -82.00 -30.00   26
 44  \w     18.00 120.00   1.00    1.00    --   95.80 -61.00 120.00  102
 45  \w     64.00 113.00   1.00    1.00    --   95.80  79.00 -40.56   49
 46  \w     71.00 123.00   1.00    1.00    --   95.80  61.00-120.00   52
 47  \w     65.00  90.00   1.00    1.00    --   95.80  77.00  30.00   25
 48  \w     63.00  89.00   1.00    1.00    --   95.80  82.00 120.00   26
 49  \w     75.00 156.00   1.00    1.00    --   95.80  45.00-150.00   81
 50  \w     65.00  91.00   1.00    1.00    --   95.80  77.00 -90.00   26
 51  \w     63.00  88.00   1.00    1.00    --   95.80  82.00   0.00   25
 52  \w    119.00 144.00   1.00    1.00    --   95.80  82.00   0.00   25
 53  \w     75.00 101.00   1.00    1.00    --   95.80  61.00  90.00   26
 54  \w    114.00 181.00   1.00    1.00    --   95.80  61.00  90.00   67
 55  \w    113.00 138.00   1.00    1.00    --   95.80  77.00 120.00   25
 56  \w     75.00 100.00   1.00    1.00    --   95.80  45.00  30.00   25
 57  \w     75.00 103.00   1.00    1.00    --   95.80  45.00  90.00   28
 58  \w     63.00  88.00   1.00    1.00    --   95.80  82.00  90.00   25
 59  \w     63.00  89.00   1.00    1.00    --   95.80  81.00 -57.09   26
 60  \w     71.00  97.00   1.00    1.00    --   95.80  59.00 134.30   26
 61  \w     63.00  89.00   1.00    1.00    --   95.80  82.00 -30.00   26
 62  \w     65.00  90.00   1.00    1.00    --   95.80  77.00 -60.00   25
 63  \w     65.00  90.00   1.00    1.00    --   95.80  77.00 120.00   25
 64  \w    140.00 174.00   1.00    1.00    --   95.80  45.00 120.00   34
 65  \w     76.00 103.00   1.00    1.00    --   95.80  45.00 120.00   27
 66  \w    103.00 128.00   1.00    1.00    --   95.80  82.00-120.00   25
 67  \w    120.00 185.00   1.00    1.00    --   95.80  81.00 136.93   65
 68  \w     93.00 119.00   1.00    1.00    --   95.80 -82.00-180.00   26
 69  \w     75.00 114.00   1.00    1.00    --   95.80  45.00 -60.00   39
 70  \w     68.00 167.00   1.00    1.00    --   95.80  69.00  25.48   99
 71  \w     68.00  93.00   1.00    1.00    --   95.80  70.00  90.93   25
 72  \w    130.00 165.00   1.00    1.00    --   95.80  44.00-163.69   35
 73  \w     82.00 111.00   1.00    1.00    --   95.80 -82.00 -30.00   29
 74  \w     76.00 102.00   1.00    1.00    --   95.80  44.00-163.69   26
;
_diffrn_measurement_device 'four-circle diffractometer'
_diffrn_measurement_device_type 'XtaLAB AFC12 (RINC): Kappa dual home/near'
_diffrn_measurement_method '\w scans'
_diffrn_orient_matrix_type 'CrysAlisPro convention (1999,Acta A55,543-557)'
_diffrn_orient_matrix_UB_11 -0.0112666000
_diffrn_orient_matrix_UB_12 0.0916480000
_diffrn_orient_matrix_UB_13 0.0371948000
_diffrn_orient_matrix_UB_21 0.0000644000
_diffrn_orient_matrix_UB_22 -0.1092103000
_diffrn_orient_matrix_UB_23 0.0313264000
_diffrn_orient_matrix_UB_31 0.1727098000
_diffrn_orient_matrix_UB_32 0.0060697000
_diffrn_orient_matrix_UB_33 0.0024052000
_diffrn_radiation_monochromator graphite
_diffrn_radiation_probe x-ray
_diffrn_radiation_type CuK\a
_diffrn_radiation_wavelength 1.54184
_diffrn_reflns_av_R_equivalents 0.0768
_diffrn_reflns_av_unetI/netI 0.0289
_diffrn_reflns_Laue_measured_fraction_full 0.997
_diffrn_reflns_Laue_measured_fraction_max 0.992
_diffrn_reflns_limit_h_max 10
_diffrn_reflns_limit_h_min -10
_diffrn_reflns_limit_k_max 13
_diffrn_reflns_limit_k_min -13
_diffrn_reflns_limit_l_max 39
_diffrn_reflns_limit_l_min -39
_diffrn_reflns_number 75990
_diffrn_reflns_point_group_measured_fraction_full 0.998
_diffrn_reflns_point_group_measured_fraction_max 0.991
_diffrn_reflns_theta_full 67.684
_diffrn_reflns_theta_max 74.528
_diffrn_reflns_theta_min 4.328
_diffrn_source 'fine-focus sealed X-ray tube'
_diffrn_source_type 'Enhance (Cu) X-ray Source'
_exptl_absorpt_coefficient_mu 1.998
_exptl_absorpt_correction_T_max 1.00000
_exptl_absorpt_correction_T_min 0.23950
_exptl_absorpt_correction_type multi-scan
_exptl_absorpt_process_details
;
CrysAlisPro 1.171.39.32a (Rigaku Oxford Diffraction, 2017)
Empirical absorption correction using spherical harmonics,
 implemented in SCALE3 ABSPACK scaling algorithm.
;
_exptl_crystal_colour 'clear light colourless'
_exptl_crystal_colour_lustre clear
_exptl_crystal_colour_modifier light
_exptl_crystal_colour_primary colourless
_exptl_crystal_density_diffrn 1.378
_exptl_crystal_description block
_exptl_crystal_F_000 1328
_exptl_crystal_size_max 0.28
_exptl_crystal_size_mid 0.22
_exptl_crystal_size_min 0.16
_refine_diff_density_max 0.180
_refine_diff_density_min -0.356
_refine_diff_density_rms 0.045
_refine_ls_abs_structure_details
;
 Flack x determined using 2534 quotients [(I+)-(I-)]/[(I+)+(I-)]
 (Parsons, Flack and Wagner, Acta Cryst. B69 (2013) 249-259).
;
_refine_ls_abs_structure_Flack 0.013(5)
_refine_ls_extinction_method none
_refine_ls_goodness_of_fit_ref 1.036
_refine_ls_hydrogen_treatment constr
_refine_ls_matrix_type full
_refine_ls_number_parameters 399
_refine_ls_number_reflns 6165
_refine_ls_number_restraints 0
_refine_ls_restrained_S_all 1.036
_refine_ls_R_factor_all 0.0306
_refine_ls_R_factor_gt 0.0300
_refine_ls_shift/su_max 0.001
_refine_ls_shift/su_mean 0.000
_refine_ls_structure_factor_coef Fsqd
_refine_ls_weighting_details 'w=1/[\s^2^(Fo^2^)+(0.0380P)^2^+0.9283P] where P=(Fo^2^+2Fc^2^)/3'
_refine_ls_weighting_scheme calc
_refine_ls_wR_factor_gt 0.0748
_refine_ls_wR_factor_ref 0.0751
_reflns_Friedel_coverage 0.758
_reflns_Friedel_fraction_full 0.999
_reflns_Friedel_fraction_max 0.990
_reflns_number_gt 6061
_reflns_number_total 6165
_reflns_threshold_expression 'I > 2\s(I)'
_cod_data_source_file d0sc01391a2.cif
_cod_data_source_block exp_815
_cod_depositor_comments
;
 Adding full bibliography for 1558153--1558154.cif.

2022-05-28
Z value and formula fixed to values more according to usual
chemical conventions.                 miguel
;
_cod_original_formula_sum 'C34 H34 N2 O6 S2'
_cod_original_formula_weight 630.75
_cod_original_formula_moiety '2(C17 H17 N O3 S)'
_cod_original_formula_units_Z 4
_cod_database_code 1558154
_shelx_shelxl_version_number 2016/6
_shelx_space_group_comment
;
The symmetry employed for this shelxl refinement is uniquely defined
by the following loop, which should always be used as a source of
symmetry information in preference to the above space-group names.
They are only intended as comments.
;
_reflns_odcompleteness_completeness 99.81
_reflns_odcompleteness_iscentric 1
_reflns_odcompleteness_theta 66.97
_olex2_refinement_description
;
1. Fixed Uiso
 At 1.2 times of:
  All C(H) groups, All C(H,H) groups
 At 1.5 times of:
  All C(H,H,H) groups
2.a Ternary CH refined with riding coordinates:
 C7(H7), C8(H8), C24(H24), C27(H27)
2.b Secondary CH2 refined with riding coordinates:
 C9(H9A,H9B), C10(H10A,H10B), C25(H25A,H25B), C26(H26A,H26B)
2.c Aromatic/amide H refined with riding coordinates:
 C2(H2), C3(H3), C4(H4), C5(H5), C12(H12), C13(H13), C15(H15), C16(H16),
 C19(H19), C20(H20), C21(H21), C22(H22), C29(H29), C30(H30), C32(H32), C33(H33)
2.d Idealised Me refined as rotating group:
 C17(H17A,H17B,H17C), C34(H34A,H34B,H34C)
;
_olex2_submission_special_instructions 'No special instructions were received'
_oxdiff_exptl_absorpt_empirical_details
;
Empirical correction (ABSPACK) includes:
- Absorption correction using spherical harmonics
- Frame scaling
;
_oxdiff_exptl_absorpt_empirical_full_max 6.536
_oxdiff_exptl_absorpt_empirical_full_min 0.306

loop_
_space_group_symop_operation_xyz
'x, y, z'
'-x+1/2, -y, z+1/2'
'-x, y+1/2, -z+1/2'
'x+1/2, -y+1/2, -z'

loop_
_atom_site_label
_atom_site_type_symbol
_atom_site_fract_x
_atom_site_fract_y
_atom_site_fract_z
_atom_site_U_iso_or_equiv
_atom_site_adp_type
_atom_site_occupancy
_atom_site_site_symmetry_order
_atom_site_calc_flag
_atom_site_refinement_flags_posn
_atom_site_refinement_flags_adp
_atom_site_refinement_flags_occupancy
_atom_site_disorder_assembly
_atom_site_disorder_group
S1 S -0.29512(6) 0.47038(5) 0.53635(2) 0.02276(13) Uani 1 1 d . . . . .
O1 O 0.0365(2) 0.43288(15) 0.49807(5) 0.0281(4) Uani 1 1 d . . . . .
O2 O -0.3149(2) 0.40020(16) 0.49840(5) 0.0287(4) Uani 1 1 d . . . . .
O3 O -0.4167(2) 0.54257(16) 0.55291(5) 0.0286(4) Uani 1 1 d . . . . .
N1 N -0.1575(2) 0.56679(18) 0.52608(6) 0.0240(4) Uani 1 1 d . . . . .
C1 C -0.1046(3) 0.6611(2) 0.55374(7) 0.0219(5) Uani 1 1 d . . . . .
C2 C -0.1657(3) 0.7030(2) 0.59163(7) 0.0254(5) Uani 1 1 d . . . . .
H2 H -0.252092 0.667571 0.602889 0.030 Uiso 1 1 calc R . . . .
C3 C -0.0926(3) 0.7998(2) 0.61197(7) 0.0276(5) Uani 1 1 d . . . . .
H3 H -0.130350 0.828989 0.637512 0.033 Uiso 1 1 calc R . . . .
C4 C 0.0355(3) 0.8540(2) 0.59505(8) 0.0284(5) Uani 1 1 d . . . . .
H4 H 0.082175 0.918947 0.609232 0.034 Uiso 1 1 calc R . . . .
C5 C 0.0944(3) 0.8114(2) 0.55683(8) 0.0274(5) Uani 1 1 d . . . . .
H5 H 0.179893 0.847655 0.545303 0.033 Uiso 1 1 calc R . . . .
C6 C 0.0236(3) 0.7144(2) 0.53638(7) 0.0226(5) Uani 1 1 d . . . . .
C7 C 0.0651(3) 0.6521(2) 0.49523(7) 0.0243(5) Uani 1 1 d . . . . .
H7 H 0.055621 0.708666 0.471133 0.029 Uiso 1 1 calc R . . . .
C8 C -0.0462(3) 0.5427(2) 0.49217(7) 0.0244(5) Uani 1 1 d . . . . .
H8 H -0.095522 0.542135 0.464478 0.029 Uiso 1 1 calc R . . . .
C9 C 0.1804(3) 0.4642(2) 0.51576(8) 0.0296(5) Uani 1 1 d . . . . .
H9A H 0.255019 0.402244 0.508534 0.035 Uiso 1 1 calc R . . . .
H9B H 0.174450 0.471000 0.546291 0.035 Uiso 1 1 calc R . . . .
C10 C 0.2187(3) 0.5878(2) 0.49603(8) 0.0297(5) Uani 1 1 d . . . . .
H10A H 0.258979 0.577675 0.467746 0.036 Uiso 1 1 calc R . . . .
H10B H 0.290257 0.633324 0.513165 0.036 Uiso 1 1 calc R . . . .
C11 C -0.2329(3) 0.3709(2) 0.57701(7) 0.0230(5) Uani 1 1 d . . . . .
C12 C -0.2824(3) 0.3897(2) 0.61837(7) 0.0256(5) Uani 1 1 d . . . . .
H12 H -0.344664 0.456229 0.624855 0.031 Uiso 1 1 calc R . . . .
C13 C -0.2373(3) 0.3079(2) 0.64959(7) 0.0269(5) Uani 1 1 d . . . . .
H13 H -0.269202 0.320902 0.677240 0.032 Uiso 1 1 calc R . . . .
C14 C -0.1456(3) 0.2067(2) 0.64074(7) 0.0243(5) Uani 1 1 d . . . . .
C15 C -0.0961(3) 0.1917(2) 0.59912(8) 0.0259(5) Uani 1 1 d . . . . .
H15 H -0.032824 0.125771 0.592670 0.031 Uiso 1 1 calc R . . . .
C16 C -0.1387(3) 0.2723(2) 0.56719(7) 0.0251(5) Uani 1 1 d . . . . .
H16 H -0.104875 0.260672 0.539662 0.030 Uiso 1 1 calc R . . . .
C17 C -0.1041(3) 0.1161(2) 0.67491(8) 0.0300(5) Uani 1 1 d . . . . .
H17A H -0.064903 0.160178 0.698838 0.045 Uiso 1 1 calc GR . . . .
H17B H -0.029306 0.059886 0.664424 0.045 Uiso 1 1 calc GR . . . .
H17C H -0.191657 0.070315 0.683262 0.045 Uiso 1 1 calc GR . . . .
S2 S 0.44466(6) 0.89248(5) 0.72696(2) 0.02031(12) Uani 1 1 d . . . . .
O4 O 0.4880(2) 0.69132(17) 0.65445(6) 0.0327(4) Uani 1 1 d . . . . .
O5 O 0.59833(18) 0.85579(17) 0.72984(6) 0.0302(4) Uani 1 1 d . . . . .
O6 O 0.37195(19) 0.94789(15) 0.76271(5) 0.0244(3) Uani 1 1 d . . . . .
N2 N 0.3514(2) 0.76716(17) 0.71517(6) 0.0202(4) Uani 1 1 d . . . . .
C18 C 0.1925(2) 0.7539(2) 0.71632(6) 0.0183(4) Uani 1 1 d . . . . .
C19 C 0.0855(3) 0.8362(2) 0.73102(7) 0.0218(4) Uani 1 1 d . . . . .
H19 H 0.112187 0.913755 0.741379 0.026 Uiso 1 1 calc R . . . .
C20 C -0.0637(3) 0.7983(2) 0.72971(7) 0.0254(5) Uani 1 1 d . . . . .
H20 H -0.138096 0.851636 0.739400 0.030 Uiso 1 1 calc R . . . .
C21 C -0.1042(3) 0.6825(2) 0.71425(7) 0.0257(5) Uani 1 1 d . . . . .
H21 H -0.204672 0.658831 0.713849 0.031 Uiso 1 1 calc R . . . .
C22 C 0.0055(3) 0.6022(2) 0.69942(7) 0.0263(5) Uani 1 1 d . . . . .
H22 H -0.021096 0.525078 0.688682 0.032 Uiso 1 1 calc R . . . .
C23 C 0.1546(3) 0.6376(2) 0.70070(7) 0.0212(5) Uani 1 1 d . . . . .
C24 C 0.2919(3) 0.5704(2) 0.68509(9) 0.0310(6) Uani 1 1 d . . . . .
H24 H 0.305400 0.490132 0.699041 0.037 Uiso 1 1 calc R . . . .
C25 C 0.2956(4) 0.5594(3) 0.63641(11) 0.0549(10) Uani 1 1 d . . . . .
H25A H 0.352357 0.487224 0.627530 0.066 Uiso 1 1 calc R . . . .
H25B H 0.194903 0.554381 0.624813 0.066 Uiso 1 1 calc R . . . .
C26 C 0.3719(3) 0.6766(4) 0.62327(9) 0.0475(8) Uani 1 1 d . . . . .
H26A H 0.414174 0.669015 0.595128 0.057 Uiso 1 1 calc R . . . .
H26B H 0.302717 0.745973 0.623779 0.057 Uiso 1 1 calc R . . . .
C27 C 0.4241(3) 0.6598(2) 0.69383(8) 0.0244(5) Uani 1 1 d . . . . .
H27 H 0.498764 0.621073 0.712344 0.029 Uiso 1 1 calc R . . . .
C28 C 0.4245(3) 0.9958(2) 0.68417(7) 0.0207(4) Uani 1 1 d . . . . .
C29 C 0.5178(3) 0.9831(2) 0.64912(8) 0.0254(5) Uani 1 1 d . . . . .
H29 H 0.590298 0.921157 0.648252 0.030 Uiso 1 1 calc R . . . .
C30 C 0.5006(3) 1.0643(2) 0.61553(7) 0.0272(5) Uani 1 1 d . . . . .
H30 H 0.563643 1.057055 0.592213 0.033 Uiso 1 1 calc R . . . .
C31 C 0.3918(3) 1.1563(2) 0.61587(7) 0.0269(5) Uani 1 1 d . . . . .
C32 C 0.3006(3) 1.1671(2) 0.65146(8) 0.0305(5) Uani 1 1 d . . . . .
H32 H 0.227055 1.228237 0.652194 0.037 Uiso 1 1 calc R . . . .
C33 C 0.3172(3) 1.0886(2) 0.68577(8) 0.0273(5) Uani 1 1 d . . . . .
H33 H 0.257166 1.098162 0.709594 0.033 Uiso 1 1 calc R . . . .
C34 C 0.3707(4) 1.2417(2) 0.57878(8) 0.0345(6) Uani 1 1 d . . . . .
H34A H 0.401023 1.323951 0.586495 0.052 Uiso 1 1 calc GR . . . .
H34B H 0.266773 1.242260 0.570657 0.052 Uiso 1 1 calc GR . . . .
H34C H 0.430677 1.213308 0.555498 0.052 Uiso 1 1 calc GR . . . .

loop_
_atom_site_aniso_label
_atom_site_aniso_U_11
_atom_site_aniso_U_22
_atom_site_aniso_U_33
_atom_site_aniso_U_23
_atom_site_aniso_U_13
_atom_site_aniso_U_12
S1 0.0219(3) 0.0235(3) 0.0229(3) -0.0008(2) 0.0025(2) 0.0020(2)
O1 0.0299(10) 0.0241(8) 0.0304(8) 0.0001(7) 0.0057(7) 0.0058(7)
O2 0.0298(10) 0.0316(9) 0.0246(8) -0.0046(7) -0.0026(7) -0.0002(8)
O3 0.0245(9) 0.0292(9) 0.0320(8) 0.0014(7) 0.0054(7) 0.0058(7)
N1 0.0262(11) 0.0245(9) 0.0214(9) -0.0028(7) 0.0060(8) 0.0004(8)
C1 0.0270(13) 0.0191(10) 0.0195(10) 0.0022(8) 0.0003(9) 0.0045(9)
C2 0.0305(14) 0.0236(11) 0.0221(11) 0.0024(9) 0.0047(10) 0.0043(10)
C3 0.0385(15) 0.0229(11) 0.0215(11) -0.0009(9) -0.0022(10) 0.0063(10)
C4 0.0336(14) 0.0212(11) 0.0305(12) -0.0011(9) -0.0076(10) 0.0031(10)
C5 0.0266(13) 0.0237(11) 0.0318(12) 0.0048(9) -0.0004(10) 0.0012(10)
C6 0.0242(12) 0.0217(11) 0.0219(10) 0.0049(9) 0.0009(9) 0.0045(9)
C7 0.0272(13) 0.0247(11) 0.0209(10) 0.0067(9) 0.0039(9) 0.0018(10)
C8 0.0278(13) 0.0267(11) 0.0185(10) 0.0006(9) 0.0040(9) 0.0063(10)
C9 0.0322(14) 0.0323(13) 0.0242(11) 0.0015(10) 0.0020(10) 0.0115(12)
C10 0.0258(13) 0.0354(13) 0.0278(12) -0.0001(10) 0.0054(10) 0.0039(11)
C11 0.0252(12) 0.0217(11) 0.0222(11) -0.0007(9) 0.0020(9) -0.0003(9)
C12 0.0253(12) 0.0249(11) 0.0267(11) -0.0044(9) 0.0052(10) 0.0016(10)
C13 0.0301(14) 0.0293(12) 0.0213(11) -0.0034(10) 0.0026(9) -0.0009(10)
C14 0.0249(12) 0.0226(11) 0.0253(11) -0.0019(9) -0.0011(9) -0.0041(9)
C15 0.0262(13) 0.0235(11) 0.0279(11) -0.0011(9) 0.0015(10) 0.0033(10)
C16 0.0295(13) 0.0228(11) 0.0231(11) -0.0020(9) 0.0055(9) 0.0021(10)
C17 0.0341(14) 0.0302(12) 0.0257(11) 0.0018(10) -0.0031(10) -0.0003(11)
S2 0.0137(3) 0.0250(3) 0.0222(2) -0.0003(2) -0.00305(19) -0.0018(2)
O4 0.0276(10) 0.0379(10) 0.0325(9) -0.0021(8) 0.0057(7) 0.0097(8)
O5 0.0135(8) 0.0397(9) 0.0374(9) 0.0047(8) -0.0078(7) -0.0017(7)
O6 0.0249(9) 0.0281(8) 0.0204(8) -0.0031(6) -0.0004(6) -0.0051(7)
N2 0.0132(9) 0.0209(9) 0.0265(9) -0.0015(7) -0.0012(7) 0.0022(7)
C18 0.0144(11) 0.0225(10) 0.0182(10) 0.0021(8) -0.0019(8) -0.0002(9)
C19 0.0182(11) 0.0258(11) 0.0215(10) -0.0013(9) 0.0009(9) 0.0007(9)
C20 0.0178(12) 0.0357(12) 0.0226(10) 0.0029(10) 0.0020(9) 0.0026(10)
C21 0.0154(11) 0.0377(13) 0.0241(11) 0.0085(9) -0.0010(9) -0.0066(10)
C22 0.0261(13) 0.0270(11) 0.0259(11) 0.0047(10) -0.0041(9) -0.0070(10)
C23 0.0214(11) 0.0187(10) 0.0234(11) 0.0016(8) -0.0016(9) -0.0009(9)
C24 0.0257(13) 0.0208(11) 0.0464(15) -0.0082(10) -0.0036(12) 0.0050(10)
C25 0.0323(17) 0.074(2) 0.058(2) -0.0452(18) 0.0005(15) 0.0090(16)
C26 0.0349(17) 0.079(2) 0.0280(13) -0.0159(14) 0.0018(12) 0.0191(16)
C27 0.0190(12) 0.0229(11) 0.0314(12) 0.0019(9) 0.0004(9) 0.0078(9)
C28 0.0151(11) 0.0231(11) 0.0239(10) -0.0015(8) -0.0021(8) -0.0025(8)
C29 0.0182(12) 0.0276(12) 0.0303(12) -0.0028(9) 0.0019(9) -0.0003(9)
C30 0.0273(13) 0.0307(12) 0.0238(11) -0.0025(10) 0.0052(9) -0.0057(10)
C31 0.0329(14) 0.0227(11) 0.0250(11) -0.0015(9) -0.0040(10) -0.0100(10)
C32 0.0305(14) 0.0275(12) 0.0335(12) 0.0004(10) 0.0008(11) 0.0064(11)
C33 0.0262(13) 0.0287(12) 0.0271(11) -0.0006(9) 0.0055(10) 0.0017(10)
C34 0.0519(18) 0.0231(11) 0.0285(13) 0.0013(10) -0.0052(12) -0.0097(11)

loop_
_atom_type_symbol
_atom_type_description
_atom_type_scat_dispersion_real
_atom_type_scat_dispersion_imag
_atom_type_scat_source
C C 0.0181 0.0091 'International Tables Vol C Tables 4.2.6.8 and 6.1.1.4'
H H 0.0000 0.0000 'International Tables Vol C Tables 4.2.6.8 and 6.1.1.4'
N N 0.0311 0.0180 'International Tables Vol C Tables 4.2.6.8 and 6.1.1.4'
O O 0.0492 0.0322 'International Tables Vol C Tables 4.2.6.8 and 6.1.1.4'
S S 0.3331 0.5567 'International Tables Vol C Tables 4.2.6.8 and 6.1.1.4'

loop_
_geom_angle_atom_site_label_1
_geom_angle_atom_site_label_2
_geom_angle_atom_site_label_3
_geom_angle
_geom_angle_site_symmetry_1
_geom_angle_site_symmetry_3
_geom_angle_publ_flag
O2 S1 O3 120.13(11) . . ?
O2 S1 N1 105.17(10) . . ?
O2 S1 C11 109.14(11) . . ?
O3 S1 N1 106.97(10) . . ?
O3 S1 C11 107.56(11) . . ?
N1 S1 C11 107.20(11) . . ?
C8 O1 C9 108.64(18) . . ?
C1 N1 S1 125.42(16) . . ?
C1 N1 C8 110.45(19) . . ?
C8 N1 S1 122.07(16) . . ?
C2 C1 N1 129.3(2) . . ?
C6 C1 N1 109.0(2) . . ?
C6 C1 C2 121.7(2) . . ?
C1 C2 H2 121.3 . . ?
C3 C2 C1 117.4(2) . . ?
C3 C2 H2 121.3 . . ?
C2 C3 H3 119.2 . . ?
C2 C3 C4 121.5(2) . . ?
C4 C3 H3 119.2 . . ?
C3 C4 H4 119.9 . . ?
C3 C4 C5 120.2(2) . . ?
C5 C4 H4 119.9 . . ?
C4 C5 H5 120.6 . . ?
C6 C5 C4 118.9(2) . . ?
C6 C5 H5 120.6 . . ?
C1 C6 C7 110.9(2) . . ?
C5 C6 C1 120.2(2) . . ?
C5 C6 C7 128.9(2) . . ?
C6 C7 H7 111.8 . . ?
C6 C7 C8 103.72(18) . . ?
C6 C7 C10 113.9(2) . . ?
C8 C7 H7 111.8 . . ?
C10 C7 H7 111.8 . . ?
C10 C7 C8 103.09(19) . . ?
O1 C8 N1 113.66(18) . . ?
O1 C8 C7 107.5(2) . . ?
O1 C8 H8 110.4 . . ?
N1 C8 C7 104.41(18) . . ?
N1 C8 H8 110.4 . . ?
C7 C8 H8 110.4 . . ?
O1 C9 H9A 110.9 . . ?
O1 C9 H9B 110.9 . . ?
O1 C9 C10 104.35(19) . . ?
H9A C9 H9B 108.9 . . ?
C10 C9 H9A 110.9 . . ?
C10 C9 H9B 110.9 . . ?
C7 C10 H10A 111.4 . . ?
C7 C10 H10B 111.4 . . ?
C9 C10 C7 101.8(2) . . ?
C9 C10 H10A 111.4 . . ?
C9 C10 H10B 111.4 . . ?
H10A C10 H10B 109.3 . . ?
C12 C11 S1 119.69(18) . . ?
C16 C11 S1 119.49(17) . . ?
C16 C11 C12 120.8(2) . . ?
C11 C12 H12 120.5 . . ?
C13 C12 C11 119.0(2) . . ?
C13 C12 H12 120.5 . . ?
C12 C13 H13 119.1 . . ?
C12 C13 C14 121.8(2) . . ?
C14 C13 H13 119.1 . . ?
C13 C14 C15 117.8(2) . . ?
C13 C14 C17 120.7(2) . . ?
C15 C14 C17 121.6(2) . . ?
C14 C15 H15 119.1 . . ?
C16 C15 C14 121.8(2) . . ?
C16 C15 H15 119.1 . . ?
C11 C16 H16 120.6 . . ?
C15 C16 C11 118.9(2) . . ?
C15 C16 H16 120.6 . . ?
C14 C17 H17A 109.5 . . ?
C14 C17 H17B 109.5 . . ?
C14 C17 H17C 109.5 . . ?
H17A C17 H17B 109.5 . . ?
H17A C17 H17C 109.5 . . ?
H17B C17 H17C 109.5 . . ?
O5 S2 O6 119.90(11) . . ?
O5 S2 N2 105.83(10) . . ?
O5 S2 C28 108.78(11) . . ?
O6 S2 N2 107.25(10) . . ?
O6 S2 C28 107.20(10) . . ?
N2 S2 C28 107.28(10) . . ?
C27 O4 C26 106.8(2) . . ?
C18 N2 S2 125.75(16) . . ?
C18 N2 C27 111.46(18) . . ?
C27 N2 S2 121.84(16) . . ?
C19 C18 N2 129.0(2) . . ?
C19 C18 C23 122.1(2) . . ?
C23 C18 N2 108.85(19) . . ?
C18 C19 H19 121.3 . . ?
C18 C19 C20 117.3(2) . . ?
C20 C19 H19 121.3 . . ?
C19 C20 H20 119.2 . . ?
C21 C20 C19 121.6(2) . . ?
C21 C20 H20 119.2 . . ?
C20 C21 H21 120.1 . . ?
C22 C21 C20 119.8(2) . . ?
C22 C21 H21 120.1 . . ?
C21 C22 H22 120.2 . . ?
C23 C22 C21 119.6(2) . . ?
C23 C22 H22 120.2 . . ?
C18 C23 C24 110.8(2) . . ?
C22 C23 C18 119.5(2) . . ?
C22 C23 C24 129.6(2) . . ?
C23 C24 H24 112.2 . . ?
C23 C24 C25 112.4(2) . . ?
C23 C24 C27 104.98(18) . . ?
C25 C24 H24 112.2 . . ?
C25 C24 C27 102.1(2) . . ?
C27 C24 H24 112.2 . . ?
C24 C25 H25A 111.2 . . ?
C24 C25 H25B 111.2 . . ?
H25A C25 H25B 109.1 . . ?
C26 C25 C24 102.8(2) . . ?
C26 C25 H25A 111.2 . . ?
C26 C25 H25B 111.2 . . ?
O4 C26 C25 103.3(3) . . ?
O4 C26 H26A 111.1 . . ?
O4 C26 H26B 111.1 . . ?
C25 C26 H26A 111.1 . . ?
C25 C26 H26B 111.1 . . ?
H26A C26 H26B 109.1 . . ?
O4 C27 N2 112.85(18) . . ?
O4 C27 C24 107.4(2) . . ?
O4 C27 H27 110.9 . . ?
N2 C27 C24 103.64(18) . . ?
N2 C27 H27 110.9 . . ?
C24 C27 H27 110.9 . . ?
C29 C28 S2 119.25(18) . . ?
C33 C28 S2 120.00(18) . . ?
C33 C28 C29 120.7(2) . . ?
C28 C29 H29 120.6 . . ?
C30 C29 C28 118.9(2) . . ?
C30 C29 H29 120.6 . . ?
C29 C30 H30 119.2 . . ?
C29 C30 C31 121.6(2) . . ?
C31 C30 H30 119.2 . . ?
C30 C31 C32 118.2(2) . . ?
C30 C31 C34 121.3(2) . . ?
C32 C31 C34 120.4(2) . . ?
C31 C32 H32 119.3 . . ?
C33 C32 C31 121.3(2) . . ?
C33 C32 H32 119.3 . . ?
C28 C33 H33 120.4 . . ?
C32 C33 C28 119.2(2) . . ?
C32 C33 H33 120.4 . . ?
C31 C34 H34A 109.5 . . ?
C31 C34 H34B 109.5 . . ?
C31 C34 H34C 109.5 . . ?
H34A C34 H34B 109.5 . . ?
H34A C34 H34C 109.5 . . ?
H34B C34 H34C 109.5 . . ?

loop_
_geom_bond_atom_site_label_1
_geom_bond_atom_site_label_2
_geom_bond_distance
_geom_bond_site_symmetry_2
_geom_bond_publ_flag
S1 O2 1.4303(17) . ?
S1 O3 1.4333(17) . ?
S1 N1 1.640(2) . ?
S1 C11 1.765(2) . ?
O1 C8 1.408(3) . ?
O1 C9 1.439(3) . ?
N1 C1 1.422(3) . ?
N1 C8 1.483(3) . ?
C1 C2 1.392(3) . ?
C1 C6 1.392(3) . ?
C2 H2 0.9300 . ?
C2 C3 1.389(4) . ?
C3 H3 0.9300 . ?
C3 C4 1.390(4) . ?
C4 H4 0.9300 . ?
C4 C5 1.396(3) . ?
C5 H5 0.9300 . ?
C5 C6 1.383(3) . ?
C6 C7 1.511(3) . ?
C7 H7 0.9800 . ?
C7 C8 1.546(3) . ?
C7 C10 1.534(3) . ?
C8 H8 0.9800 . ?
C9 H9A 0.9700 . ?
C9 H9B 0.9700 . ?
C9 C10 1.512(3) . ?
C10 H10A 0.9700 . ?
C10 H10B 0.9700 . ?
C11 C12 1.395(3) . ?
C11 C16 1.390(3) . ?
C12 H12 0.9300 . ?
C12 C13 1.384(3) . ?
C13 H13 0.9300 . ?
C13 C14 1.392(3) . ?
C14 C15 1.398(3) . ?
C14 C17 1.504(3) . ?
C15 H15 0.9300 . ?
C15 C16 1.386(3) . ?
C16 H16 0.9300 . ?
C17 H17A 0.9600 . ?
C17 H17B 0.9600 . ?
C17 H17C 0.9600 . ?
S2 O5 1.4274(17) . ?
S2 O6 1.4337(16) . ?
S2 N2 1.6307(19) . ?
S2 C28 1.763(2) . ?
O4 C26 1.437(3) . ?
O4 C27 1.411(3) . ?
N2 C18 1.422(3) . ?
N2 C27 1.489(3) . ?
C18 C19 1.383(3) . ?
C18 C23 1.391(3) . ?
C19 H19 0.9300 . ?
C19 C20 1.390(3) . ?
C20 H20 0.9300 . ?
C20 C21 1.390(4) . ?
C21 H21 0.9300 . ?
C21 C22 1.388(4) . ?
C22 H22 0.9300 . ?
C22 C23 1.382(3) . ?
C23 C24 1.505(3) . ?
C24 H24 0.9800 . ?
C24 C25 1.545(4) . ?
C24 C27 1.547(3) . ?
C25 H25A 0.9700 . ?
C25 H25B 0.9700 . ?
C25 C26 1.495(5) . ?
C26 H26A 0.9700 . ?
C26 H26B 0.9700 . ?
C27 H27 0.9800 . ?
C28 C29 1.392(3) . ?
C28 C33 1.386(3) . ?
C29 H29 0.9300 . ?
C29 C30 1.386(3) . ?
C30 H30 0.9300 . ?
C30 C31 1.387(4) . ?
C31 C32 1.393(4) . ?
C31 C34 1.504(3) . ?
C32 H32 0.9300 . ?
C32 C33 1.385(4) . ?
C33 H33 0.9300 . ?
C34 H34A 0.9600 . ?
C34 H34B 0.9600 . ?
C34 H34C 0.9600 . ?
